data_7238034
loop_
_publ_author_name
'Yu, Yun'
'Fan, Yuanyuan'
'Wang, Can'
'Wei, Yao'
'Liao, Qiuyan'
'Li, Qianqian'
'Li, Zhen'

_publ_section_title
;
 Phenanthroimidazole derivatives with minor structural differences:
 crystalline polymorphisms, different molecular packing, and totally
 different mechanoluminescence
;
_journal_issue 44
_journal_name_full 'Journal of Materials Chemistry C'
_journal_page_first 13759
_journal_paper_doi 10.1039/C9TC05218F
_journal_volume 7
_journal_year 2019
_chemical_formula_moiety 'C33 H29 B N2 O2, O'
_chemical_formula_sum 'C33 H29 B N2 O3'
_chemical_formula_weight 512.39
_chemical_name_systematic C33H31BN2O3
_space_group_crystal_system monoclinic
_space_group_IT_number 15
_space_group_name_Hall '-C 2yc'
_space_group_name_H-M_alt 'C 1 2/c 1'
_atom_sites_solution_hydrogens geom
_atom_sites_solution_primary direct
_audit_creation_date 2018-05-22
_audit_creation_method
;
Olex2 1.2
(compiled 2016.02.19 svn.r3266 for OlexSys, GUI svn.r5155)
;
_audit_update_record
;
2019-08-21 deposited with the CCDC.	2019-10-22 downloaded from the CCDC.
;
_cell_angle_alpha 90
_cell_angle_beta 104.841(2)
_cell_angle_gamma 90
_cell_formula_units_Z 8
_cell_length_a 28.0786(7)
_cell_length_b 9.9927(2)
_cell_length_c 20.6710(4)
_cell_measurement_reflns_used 16183
_cell_measurement_temperature 292.6(6)
_cell_measurement_theta_max 74.6190
_cell_measurement_theta_min 4.3710
_cell_volume 5606.4(2)
_computing_cell_refinement 'CrysAlisPro 1.171.38.43f (Rigaku OD, 2015)'
_computing_data_collection 'CrysAlisPro 1.171.38.43f (Rigaku OD, 2015)'
_computing_data_reduction 'CrysAlisPro 1.171.38.43f (Rigaku OD, 2015)'
_computing_molecular_graphics 'Olex2 (Dolomanov et al., 2009)'
_computing_publication_material 'Olex2 (Dolomanov et al., 2009)'
_computing_structure_refinement 'ShelXL (Sheldrick, 2015)'
_computing_structure_solution 'ShelXT (Sheldrick, 2015)'
_diffrn_ambient_environment air
_diffrn_ambient_temperature 292.6(6)
_diffrn_detector 'CCD plate'
_diffrn_detector_area_resol_mean 5.1975
_diffrn_detector_type AtlasS2
_diffrn_measured_fraction_theta_full 1.000
_diffrn_measured_fraction_theta_max 0.991
_diffrn_measurement_details
;
List of Runs (angles in degrees, time in seconds):

  # Type    Start    End  Width  t~exp~   \w     \q     \k     \f   Frames
#--------------------------------------------------------------------------
  1  \w   -122.00 -43.00   1.00    6.30    --  -40.87-168.00-166.00   79
  2  \w    -73.00  35.00   1.00    6.30    --  -40.87  77.00 120.00  108
  3  \w   -129.00  47.00   1.00    6.30    --  -40.87   0.00 120.00  176
  4  \w     32.00 105.00   1.00    6.30    --   40.87-139.00  82.00   73
  5  \w     23.00  97.00   1.00    6.30    --   40.87-125.00-120.00   74
  6  \w      1.00  82.00   1.00    6.30    --   40.87 -99.00 -60.00   81
  7  \w     94.00 178.00   1.00   25.20    --  108.44 125.00 -90.00   84
  8  \w     80.00 178.00   1.00   25.20    --  108.44  30.00 -30.00   98
  9  \w     35.00 134.00   1.00   25.20    --  108.44 -45.00-120.00   99
 10  \w     80.00 178.00   1.00   25.20    --  108.44  30.00  90.00   98
 11  \w     32.00 137.00   1.00   25.20    --  108.44 -30.00 120.00  105
 12  \w     26.00 109.00   1.00   25.20    --  108.44 -94.00   0.00   83
 13  \w     26.00 109.00   1.00   25.20    --  108.44 -94.00  90.00   83
 14  \w     94.00 178.00   1.00   25.20    --  108.44 125.00  30.00   84
 15  \w     26.00 109.00   1.00   25.20    --  108.44 -94.00-180.00   83
 16  \w     26.00 109.00   1.00   25.20    --  108.44 -94.00 -90.00   83
 17  \w     94.00 178.00   1.00   25.20    --  108.44 125.00 150.00   84
 18  \w     94.00 178.00   1.00   25.20    --  108.44 125.00   0.00   84
 19  \w     35.00 134.00   1.00   25.20    --  108.44 -45.00   0.00   99
 20  \w     36.00 124.00   1.00   25.20    --  108.44-130.00-103.00   88
 21  \w   -117.00 -50.00   1.00    6.30    --  -40.87 -77.00  30.00   67
;
_diffrn_measurement_device 'four-circle diffractometer'
_diffrn_measurement_device_type 'SuperNova, Dual, Cu at zero, AtlasS2'
_diffrn_measurement_method '\w scans'
_diffrn_orient_matrix_type 'CrysAlisPro convention (1999,Acta A55,543-557)'
_diffrn_orient_matrix_UB_11 0.0516897000
_diffrn_orient_matrix_UB_12 0.0585747000
_diffrn_orient_matrix_UB_13 0.0058054000
_diffrn_orient_matrix_UB_21 0.0215777000
_diffrn_orient_matrix_UB_22 -0.1424928000
_diffrn_orient_matrix_UB_23 0.0051544000
_diffrn_orient_matrix_UB_31 -0.0092626000
_diffrn_orient_matrix_UB_32 -0.0052495000
_diffrn_orient_matrix_UB_33 -0.0767008000
_diffrn_radiation_monochromator mirror
_diffrn_radiation_probe x-ray
_diffrn_radiation_type CuK\a
_diffrn_radiation_wavelength 1.54184
_diffrn_reflns_av_R_equivalents 0.0209
_diffrn_reflns_av_unetI/netI 0.0113
_diffrn_reflns_Laue_measured_fraction_full 1.000
_diffrn_reflns_Laue_measured_fraction_max 0.991
_diffrn_reflns_limit_h_max 34
_diffrn_reflns_limit_h_min -34
_diffrn_reflns_limit_k_max 12
_diffrn_reflns_limit_k_min -12
_diffrn_reflns_limit_l_max 18
_diffrn_reflns_limit_l_min -25
_diffrn_reflns_number 31587
_diffrn_reflns_point_group_measured_fraction_full 1.000
_diffrn_reflns_point_group_measured_fraction_max 0.991
_diffrn_reflns_theta_full 67.684
_diffrn_reflns_theta_max 74.755
_diffrn_reflns_theta_min 4.426
_diffrn_source 'micro-focus sealed X-ray tube'
_diffrn_source_type 'SuperNova (Cu) X-ray Source'
_exptl_absorpt_coefficient_mu 0.611
_exptl_absorpt_correction_T_max 1.00000
_exptl_absorpt_correction_T_min 0.76960
_exptl_absorpt_correction_type multi-scan
_exptl_absorpt_process_details
;
CrysAlisPro 1.171.38.43f (Rigaku Oxford Diffraction, 2015)
Empirical absorption correction using spherical harmonics,
 implemented in SCALE3 ABSPACK scaling algorithm.
;
_exptl_crystal_colour 'clear light colourless'
_exptl_crystal_colour_lustre clear
_exptl_crystal_colour_modifier light
_exptl_crystal_colour_primary colourless
_exptl_crystal_density_diffrn 1.214
_exptl_crystal_description block
_exptl_crystal_F_000 2160
_exptl_crystal_size_max 0.3
_exptl_crystal_size_mid 0.2
_exptl_crystal_size_min 0.15
_refine_diff_density_max 0.655
_refine_diff_density_min -0.357
_refine_diff_density_rms 0.083
_refine_ls_extinction_method none
_refine_ls_goodness_of_fit_ref 1.043
_refine_ls_hydrogen_treatment constr
_refine_ls_matrix_type full
_refine_ls_number_parameters 356
_refine_ls_number_reflns 5706
_refine_ls_number_restraints 0
_refine_ls_restrained_S_all 1.043
_refine_ls_R_factor_all 0.0891
_refine_ls_R_factor_gt 0.0831
_refine_ls_shift/su_max 0.001
_refine_ls_shift/su_mean 0.000
_refine_ls_structure_factor_coef Fsqd
_refine_ls_weighting_details 'w=1/[\s^2^(Fo^2^)+(0.1731P)^2^+5.8598P] where P=(Fo^2^+2Fc^2^)/3'
_refine_ls_weighting_scheme calc
_refine_ls_wR_factor_gt 0.2603
_refine_ls_wR_factor_ref 0.2702
_reflns_Friedel_coverage 0.000
_reflns_number_gt 5053
_reflns_number_total 5706
_reflns_threshold_expression 'I > 2\s(I)'
_cod_data_source_file c9tc05218f3.cif
_cod_data_source_block yy_1
_cod_database_code 7238034
_chemical_oxdiff_formula C33H29N2O2B
_shelx_space_group_comment
;
The symmetry employed for this shelxl refinement is uniquely defined
by the following loop, which should always be used as a source of
symmetry information in preference to the above space-group names.
They are only intended as comments.
;
_reflns_odcompleteness_completeness 99.94
_reflns_odcompleteness_iscentric 1
_reflns_odcompleteness_theta 66.97
_olex2_refinement_description
;
1. Fixed Uiso
 At 1.2 times of:
  All C(H) groups
 At 1.5 times of:
  All C(H,H,H) groups
2.a Aromatic/amide H refined with riding coordinates:
 C3(H3), C4(H4), C23(H23), C19(H19), C26(H26), C15(H15), C7(H7), C30(H30),
 C24(H24), C25(H25), C33(H33), C6(H6), C18(H18), C16(H16), C17(H17), C32(H32),
 C31(H31)
2.b Idealised Me refined as rotating group:
 C12(H12A,H12B,H12C), C11(H11A,H11B,H11C), C13(H13A,H13B,H13C), C10(H10A,H10B,
 H10C)
;
_shelx_shelxl_version_number 2014/7
_olex2_date_sample_data_collection 2018-05-21
_olex2_submission_special_instructions 'No special instructions were received'
_oxdiff_exptl_absorpt_empirical_details
;
Empirical correction (ABSPACK) includes:
- Absorption correction using spherical harmonics
- Frame scaling
;
_oxdiff_exptl_absorpt_empirical_full_max 1.269
_oxdiff_exptl_absorpt_empirical_full_min 0.760

loop_
_space_group_symop_operation_xyz
'x, y, z'
'-x, y, -z+1/2'
'x+1/2, y+1/2, z'
'-x+1/2, y+1/2, -z+1/2'
'-x, -y, -z'
'x, -y, z-1/2'
'-x+1/2, -y+1/2, -z'
'x+1/2, -y+1/2, z-1/2'

loop_
_atom_site_label
_atom_site_type_symbol
_atom_site_fract_x
_atom_site_fract_y
_atom_site_fract_z
_atom_site_U_iso_or_equiv
_atom_site_adp_type
_atom_site_occupancy
_atom_site_site_symmetry_order
_atom_site_calc_flag
_atom_site_refinement_flags_posn
N2 N 0.56153(7) 0.55634(18) 0.46029(8) 0.0410(4) Uani 1 1 d .
N1 N 0.55744(7) 0.34174(18) 0.48978(9) 0.0430(4) Uani 1 1 d .
O2 O 0.35131(8) 0.3683(2) 0.17443(12) 0.0800(7) Uani 1 1 d .
O1 O 0.37801(10) 0.1572(2) 0.18073(12) 0.0914(9) Uani 1 1 d .
C1 C 0.54024(8) 0.4322(2) 0.44283(10) 0.0411(5) Uani 1 1 d .
C20 C 0.59111(8) 0.4088(2) 0.53911(10) 0.0414(5) Uani 1 1 d .
C14 C 0.55475(8) 0.6744(2) 0.41922(10) 0.0427(5) Uani 1 1 d .
O3 O 0.71056(12) 0.7335(3) 0.43256(18) 0.1114(10) Uani 1 1 d .
C2 C 0.50231(8) 0.4000(2) 0.38113(10) 0.0414(5) Uani 1 1 d .
C21 C 0.59455(8) 0.5413(2) 0.52284(10) 0.0415(5) Uani 1 1 d .
C22 C 0.61981(8) 0.3539(2) 0.60095(10) 0.0444(5) Uani 1 1 d .
C27 C 0.65212(8) 0.4409(3) 0.64513(10) 0.0467(5) Uani 1 1 d .
C29 C 0.62740(9) 0.6341(2) 0.56548(11) 0.0462(5) Uani 1 1 d .
C28 C 0.65620(8) 0.5806(3) 0.62700(11) 0.0486(5) Uani 1 1 d .
C5 C 0.42794(9) 0.3212(3) 0.26800(11) 0.0490(5) Uani 1 1 d .
C3 C 0.47220(8) 0.4943(2) 0.34079(12) 0.0496(5) Uani 1 1 d .
H3 H 0.4766 0.5847 0.3513 0.060 Uiso 1 1 calc R
C4 C 0.43598(9) 0.4551(3) 0.28554(12) 0.0506(6) Uani 1 1 d .
H4 H 0.4164 0.5200 0.2593 0.061 Uiso 1 1 calc R
C8 C 0.31788(9) 0.3034(3) 0.11814(11) 0.0529(6) Uani 1 1 d .
C23 C 0.61535(10) 0.2192(3) 0.61838(13) 0.0540(6) Uani 1 1 d .
H23 H 0.5944 0.1624 0.5885 0.065 Uiso 1 1 calc R
C19 C 0.52495(10) 0.7764(2) 0.43065(14) 0.0546(6) Uani 1 1 d .
H19 H 0.5095 0.7699 0.4653 0.066 Uiso 1 1 calc R
C26 C 0.67822(9) 0.3879(3) 0.70745(12) 0.0578(6) Uani 1 1 d .
H26 H 0.6994 0.4433 0.7379 0.069 Uiso 1 1 calc R
C15 C 0.57795(10) 0.6827(3) 0.36791(12) 0.0555(6) Uani 1 1 d .
H15 H 0.5982 0.6138 0.3604 0.067 Uiso 1 1 calc R
C9 C 0.33420(10) 0.1539(3) 0.12628(13) 0.0580(6) Uani 1 1 d .
C7 C 0.49475(11) 0.2659(3) 0.36409(13) 0.0624(7) Uani 1 1 d .
H7 H 0.5144 0.2011 0.3904 0.075 Uiso 1 1 calc R
C30 C 0.63205(11) 0.7704(3) 0.55045(14) 0.0633(7) Uani 1 1 d .
H30 H 0.6132 0.8051 0.5103 0.076 Uiso 1 1 calc R
C24 C 0.64191(11) 0.1707(3) 0.67960(14) 0.0632(7) Uani 1 1 d .
H24 H 0.6390 0.0816 0.6910 0.076 Uiso 1 1 calc R
C25 C 0.67319(11) 0.2574(3) 0.72418(13) 0.0642(7) Uani 1 1 d .
H25 H 0.6908 0.2258 0.7657 0.077 Uiso 1 1 calc R
C33 C 0.68878(11) 0.6698(3) 0.66968(13) 0.0647(7) Uani 1 1 d .
H33 H 0.7084 0.6375 0.7099 0.078 Uiso 1 1 calc R
C6 C 0.45833(12) 0.2273(3) 0.30835(15) 0.0680(8) Uani 1 1 d .
H6 H 0.4541 0.1369 0.2977 0.082 Uiso 1 1 calc R
C18 C 0.51821(11) 0.8886(3) 0.39017(17) 0.0695(8) Uani 1 1 d .
H18 H 0.4981 0.9577 0.3976 0.083 Uiso 1 1 calc R
C16 C 0.57043(13) 0.7960(4) 0.32790(16) 0.0762(9) Uani 1 1 d .
H16 H 0.5855 0.8027 0.2929 0.091 Uiso 1 1 calc R
C17 C 0.54104(13) 0.8984(3) 0.33929(17) 0.0764(9) Uani 1 1 d .
H17 H 0.5367 0.9744 0.3125 0.092 Uiso 1 1 calc R
C32 C 0.69264(13) 0.8021(3) 0.65416(15) 0.0762(9) Uani 1 1 d .
H32 H 0.7144 0.8578 0.6837 0.091 Uiso 1 1 calc R
C31 C 0.66405(14) 0.8527(3) 0.59436(16) 0.0754(9) Uani 1 1 d .
H31 H 0.6665 0.9425 0.5839 0.090 Uiso 1 1 calc R
B1 B 0.38532(10) 0.2805(3) 0.20630(13) 0.0503(6) Uani 1 1 d .
C12 C 0.26656(13) 0.3314(5) 0.1260(2) 0.0936(12) Uani 1 1 d .
H12A H 0.2636 0.2961 0.1680 0.140 Uiso 1 1 calc GR
H12B H 0.2426 0.2896 0.0902 0.140 Uiso 1 1 calc GR
H12C H 0.2610 0.4263 0.1249 0.140 Uiso 1 1 calc GR
C11 C 0.34827(18) 0.0954(4) 0.06632(18) 0.0957(12) Uani 1 1 d .
H11A H 0.3765 0.1420 0.0594 0.143 Uiso 1 1 calc GR
H11B H 0.3212 0.1049 0.0273 0.143 Uiso 1 1 calc GR
H11C H 0.3561 0.0023 0.0741 0.143 Uiso 1 1 calc GR
C13 C 0.3243(2) 0.3697(5) 0.0556(2) 0.1046(14) Uani 1 1 d .
H13A H 0.3180 0.4638 0.0575 0.157 Uiso 1 1 calc GR
H13B H 0.3015 0.3315 0.0173 0.157 Uiso 1 1 calc GR
H13C H 0.3573 0.3560 0.0521 0.157 Uiso 1 1 calc GR
C10 C 0.2986(2) 0.0638(5) 0.1490(3) 0.1257(18) Uani 1 1 d .
H10A H 0.3126 -0.0240 0.1580 0.189 Uiso 1 1 calc GR
H10B H 0.2684 0.0584 0.1145 0.189 Uiso 1 1 calc GR
H10C H 0.2921 0.0996 0.1890 0.189 Uiso 1 1 calc GR

loop_
_atom_site_aniso_label
_atom_site_aniso_U_11
_atom_site_aniso_U_22
_atom_site_aniso_U_33
_atom_site_aniso_U_23
_atom_site_aniso_U_13
_atom_site_aniso_U_12
N2 0.0460(9) 0.0399(9) 0.0333(8) 0.0007(7) 0.0032(7) -0.0007(7)
N1 0.0466(10) 0.0438(9) 0.0352(9) 0.0023(7) 0.0042(7) 0.0004(7)
O2 0.0695(13) 0.0611(12) 0.0813(14) -0.0102(10) -0.0321(11) 0.0032(9)
O1 0.1027(17) 0.0661(13) 0.0712(13) -0.0216(10) -0.0401(12) 0.0225(12)
C1 0.0440(10) 0.0423(10) 0.0348(10) 0.0000(8) 0.0063(8) 0.0000(8)
C20 0.0431(10) 0.0471(11) 0.0324(10) -0.0003(8) 0.0066(8) 0.0011(8)
C14 0.0433(11) 0.0429(11) 0.0376(10) 0.0034(8) 0.0024(8) -0.0048(8)
O3 0.107(2) 0.104(2) 0.134(2) 0.0558(19) 0.0504(19) 0.0380(16)
C2 0.0416(10) 0.0450(11) 0.0347(10) -0.0012(8) 0.0046(8) 0.0003(8)
C21 0.0431(10) 0.0482(11) 0.0309(9) -0.0007(8) 0.0054(8) 0.0017(8)
C22 0.0450(11) 0.0533(12) 0.0343(10) 0.0029(9) 0.0090(8) 0.0073(9)
C27 0.0425(11) 0.0630(14) 0.0331(10) 0.0004(9) 0.0066(8) 0.0067(9)
C29 0.0493(11) 0.0503(12) 0.0369(10) -0.0045(9) 0.0069(9) -0.0028(9)
C28 0.0466(11) 0.0609(14) 0.0362(11) -0.0051(10) 0.0066(9) -0.0020(10)
C5 0.0461(11) 0.0554(13) 0.0402(11) -0.0051(9) 0.0014(9) 0.0036(10)
C3 0.0470(11) 0.0443(11) 0.0510(12) -0.0002(9) 0.0006(9) -0.0001(9)
C4 0.0444(11) 0.0536(13) 0.0467(12) 0.0048(10) -0.0009(9) 0.0044(9)
C8 0.0448(12) 0.0691(15) 0.0382(11) -0.0027(10) -0.0012(9) -0.0048(10)
C23 0.0567(13) 0.0562(14) 0.0457(12) 0.0069(10) 0.0072(10) 0.0063(11)
C19 0.0570(14) 0.0450(12) 0.0618(15) 0.0034(10) 0.0150(11) -0.0015(10)
C26 0.0528(13) 0.0776(17) 0.0378(11) 0.0031(11) 0.0021(10) 0.0078(12)
C15 0.0587(14) 0.0626(14) 0.0453(12) 0.0038(11) 0.0132(10) -0.0021(11)
C9 0.0578(14) 0.0624(15) 0.0446(12) -0.0053(11) -0.0035(11) -0.0071(11)
C7 0.0718(16) 0.0446(13) 0.0529(14) -0.0022(10) -0.0165(12) 0.0059(11)
C30 0.0738(17) 0.0565(15) 0.0501(14) -0.0004(11) -0.0013(12) -0.0127(12)
C24 0.0687(16) 0.0658(16) 0.0527(14) 0.0182(12) 0.0113(12) 0.0131(13)
C25 0.0623(15) 0.0837(19) 0.0413(12) 0.0145(12) 0.0033(11) 0.0150(13)
C33 0.0653(16) 0.0785(19) 0.0413(12) -0.0069(12) -0.0028(11) -0.0096(13)
C6 0.0775(18) 0.0481(14) 0.0590(15) -0.0121(11) -0.0180(13) 0.0072(12)
C18 0.0649(16) 0.0467(14) 0.093(2) 0.0146(14) 0.0129(15) 0.0022(12)
C16 0.088(2) 0.085(2) 0.0577(16) 0.0209(15) 0.0226(15) -0.0112(17)
C17 0.082(2) 0.0614(17) 0.0779(19) 0.0291(15) 0.0059(16) -0.0058(15)
C32 0.083(2) 0.0747(19) 0.0582(16) -0.0147(14) -0.0052(14) -0.0255(16)
C31 0.092(2) 0.0596(16) 0.0630(17) -0.0065(13) -0.0005(15) -0.0212(15)
B1 0.0476(13) 0.0585(15) 0.0394(12) -0.0043(11) 0.0012(10) 0.0006(11)
C12 0.0588(18) 0.112(3) 0.109(3) -0.005(2) 0.0203(19) 0.0071(18)
C11 0.126(3) 0.091(3) 0.067(2) -0.0220(19) 0.019(2) 0.013(2)
C13 0.145(4) 0.099(3) 0.082(2) 0.031(2) 0.052(3) 0.021(3)
C10 0.145(4) 0.085(3) 0.160(5) 0.022(3) 0.062(4) -0.025(3)

loop_
_atom_type_symbol
_atom_type_description
_atom_type_scat_dispersion_real
_atom_type_scat_dispersion_imag
_atom_type_scat_source
C C 0.0181 0.0091 'International Tables Vol C Tables 4.2.6.8 and 6.1.1.4'
H H 0.0000 0.0000 'International Tables Vol C Tables 4.2.6.8 and 6.1.1.4'
B B 0.0090 0.0039 'International Tables Vol C Tables 4.2.6.8 and 6.1.1.4'
N N 0.0311 0.0180 'International Tables Vol C Tables 4.2.6.8 and 6.1.1.4'
O O 0.0492 0.0322 'International Tables Vol C Tables 4.2.6.8 and 6.1.1.4'

loop_
_geom_angle_atom_site_label_1
_geom_angle_atom_site_label_2
_geom_angle_atom_site_label_3
_geom_angle
C1 N2 C14 126.78(17)
C1 N2 C21 106.62(17)
C21 N2 C14 126.33(18)
C1 N1 C20 105.28(18)
B1 O2 C8 109.6(2)
B1 O1 C9 110.2(2)
N2 C1 C2 126.14(19)
N1 C1 N2 111.64(18)
N1 C1 C2 122.2(2)
N1 C20 C21 111.46(18)
N1 C20 C22 126.7(2)
C21 C20 C22 121.8(2)
C19 C14 N2 120.0(2)
C19 C14 C15 121.0(2)
C15 C14 N2 119.0(2)
C3 C2 C1 124.4(2)
C7 C2 C1 117.4(2)
C7 C2 C3 118.1(2)
N2 C21 C29 132.0(2)
C20 C21 N2 105.00(18)
C20 C21 C29 123.0(2)
C27 C22 C20 117.6(2)
C23 C22 C20 121.8(2)
C23 C22 C27 120.6(2)
C22 C27 C28 120.2(2)
C22 C27 C26 117.2(2)
C26 C27 C28 122.5(2)
C28 C29 C21 115.7(2)
C30 C29 C21 124.6(2)
C30 C29 C28 119.7(2)
C29 C28 C27 121.6(2)
C33 C28 C27 121.6(2)
C33 C28 C29 116.7(2)
C4 C5 C6 117.3(2)
C4 C5 B1 120.2(2)
C6 C5 B1 122.5(2)
C2 C3 H3 119.6
C4 C3 C2 120.7(2)
C4 C3 H3 119.6
C5 C4 H4 119.1
C3 C4 C5 121.7(2)
C3 C4 H4 119.1
O2 C8 C9 103.34(19)
O2 C8 C12 105.6(2)
O2 C8 C13 107.3(3)
C12 C8 C9 115.2(3)
C13 C8 C9 114.7(3)
C13 C8 C12 109.7(3)
C22 C23 H23 119.8
C24 C23 C22 120.5(3)
C24 C23 H23 119.8
C14 C19 H19 120.3
C14 C19 C18 119.4(3)
C18 C19 H19 120.3
C27 C26 H26 119.1
C25 C26 C27 121.7(3)
C25 C26 H26 119.1
C14 C15 H15 120.8
C14 C15 C16 118.5(3)
C16 C15 H15 120.8
O1 C9 C8 103.35(19)
O1 C9 C11 107.4(3)
O1 C9 C10 105.8(3)
C11 C9 C8 114.4(3)
C10 C9 C8 113.9(3)
C10 C9 C11 111.0(3)
C2 C7 H7 119.6
C6 C7 C2 120.8(2)
C6 C7 H7 119.6
C29 C30 H30 119.5
C31 C30 C29 120.9(3)
C31 C30 H30 119.5
C23 C24 H24 120.4
C23 C24 C25 119.1(3)
C25 C24 H24 120.4
C26 C25 C24 120.8(2)
C26 C25 H25 119.6
C24 C25 H25 119.6
C28 C33 H33 118.7
C32 C33 C28 122.6(3)
C32 C33 H33 118.7
C5 C6 H6 119.4
C7 C6 C5 121.3(2)
C7 C6 H6 119.4
C19 C18 H18 119.8
C17 C18 C19 120.3(3)
C17 C18 H18 119.8
C15 C16 H16 119.6
C17 C16 C15 120.9(3)
C17 C16 H16 119.6
C18 C17 C16 119.9(3)
C18 C17 H17 120.0
C16 C17 H17 120.0
C33 C32 H32 120.1
C33 C32 C31 119.9(3)
C31 C32 H32 120.1
C30 C31 C32 120.2(3)
C30 C31 H31 119.9
C32 C31 H31 119.9
O2 B1 C5 122.1(2)
O1 B1 O2 113.1(2)
O1 B1 C5 124.8(2)
C8 C12 H12A 109.5
C8 C12 H12B 109.5
C8 C12 H12C 109.5
H12A C12 H12B 109.5
H12A C12 H12C 109.5
H12B C12 H12C 109.5
C9 C11 H11A 109.5
C9 C11 H11B 109.5
C9 C11 H11C 109.5
H11A C11 H11B 109.5
H11A C11 H11C 109.5
H11B C11 H11C 109.5
C8 C13 H13A 109.5
C8 C13 H13B 109.5
C8 C13 H13C 109.5
H13A C13 H13B 109.5
H13A C13 H13C 109.5
H13B C13 H13C 109.5
C9 C10 H10A 109.5
C9 C10 H10B 109.5
C9 C10 H10C 109.5
H10A C10 H10B 109.5
H10A C10 H10C 109.5
H10B C10 H10C 109.5

loop_
_geom_bond_atom_site_label_1
_geom_bond_atom_site_label_2
_geom_bond_distance
N2 C1 1.384(3)
N2 C14 1.438(3)
N2 C21 1.393(3)
N1 C1 1.324(3)
N1 C20 1.374(3)
O2 C8 1.448(3)
O2 B1 1.339(3)
O1 C9 1.439(3)
O1 B1 1.336(4)
C1 C2 1.473(3)
C20 C21 1.376(3)
C20 C22 1.434(3)
C14 C19 1.377(3)
C14 C15 1.382(3)
C2 C3 1.391(3)
C2 C7 1.389(3)
C21 C29 1.439(3)
C22 C27 1.410(3)
C22 C23 1.408(3)
C27 C28 1.458(4)
C27 C26 1.412(3)
C29 C28 1.425(3)
C29 C30 1.411(4)
C28 C33 1.413(3)
C5 C4 1.390(4)
C5 C6 1.393(4)
C5 B1 1.563(3)
C3 H3 0.9300
C3 C4 1.377(3)
C4 H4 0.9300
C8 C9 1.559(4)
C8 C12 1.517(4)
C8 C13 1.504(4)
C23 H23 0.9300
C23 C24 1.381(3)
C19 H19 0.9300
C19 C18 1.383(4)
C26 H26 0.9300
C26 C25 1.365(4)
C15 H15 0.9300
C15 C16 1.386(4)
C9 C11 1.511(4)
C9 C10 1.507(5)
C7 H7 0.9300
C7 C6 1.385(3)
C30 H30 0.9300
C30 C31 1.374(4)
C24 H24 0.9300
C24 C25 1.399(4)
C25 H25 0.9300
C33 H33 0.9300
C33 C32 1.371(5)
C6 H6 0.9300
C18 H18 0.9300
C18 C17 1.368(5)
C16 H16 0.9300
C16 C17 1.372(5)
C17 H17 0.9300
C32 H32 0.9300
C32 C31 1.385(4)
C31 H31 0.9300
C12 H12A 0.9600
C12 H12B 0.9600
C12 H12C 0.9600
C11 H11A 0.9600
C11 H11B 0.9600
C11 H11C 0.9600
C13 H13A 0.9600
C13 H13B 0.9600
C13 H13C 0.9600
C10 H10A 0.9600
C10 H10B 0.9600
C10 H10C 0.9600

loop_
_geom_torsion_atom_site_label_1
_geom_torsion_atom_site_label_2
_geom_torsion_atom_site_label_3
_geom_torsion_atom_site_label_4
_geom_torsion
N2 C1 C2 C3 -19.5(3)
N2 C1 C2 C7 163.6(2)
N2 C14 C19 C18 -179.1(2)
N2 C14 C15 C16 178.8(2)
N2 C21 C29 C28 -179.8(2)
N2 C21 C29 C30 0.9(4)
N1 C1 C2 C3 159.1(2)
N1 C1 C2 C7 -17.8(3)
N1 C20 C21 N2 -0.3(2)
N1 C20 C21 C29 -179.44(19)
N1 C20 C22 C27 -179.5(2)
N1 C20 C22 C23 -1.1(3)
O2 C8 C9 O1 -6.7(3)
O2 C8 C9 C11 -123.2(3)
O2 C8 C9 C10 107.6(3)
C1 N2 C14 C19 104.0(3)
C1 N2 C14 C15 -75.1(3)
C1 N2 C21 C20 0.1(2)
C1 N2 C21 C29 179.1(2)
C1 N1 C20 C21 0.4(2)
C1 N1 C20 C22 179.8(2)
C1 C2 C3 C4 -176.9(2)
C1 C2 C7 C6 177.3(3)
C20 N1 C1 N2 -0.3(2)
C20 N1 C1 C2 -179.11(19)
C20 C21 C29 C28 -0.9(3)
C20 C21 C29 C30 179.8(2)
C20 C22 C27 C28 -1.0(3)
C20 C22 C27 C26 176.6(2)
C20 C22 C23 C24 -177.1(2)
C14 N2 C1 N1 174.42(19)
C14 N2 C1 C2 -6.8(3)
C14 N2 C21 C20 -174.22(19)
C14 N2 C21 C29 4.8(4)
C14 C19 C18 C17 -0.2(4)
C14 C15 C16 C17 0.7(5)
C2 C3 C4 C5 0.2(4)
C2 C7 C6 C5 -0.5(5)
C21 N2 C1 N1 0.1(2)
C21 N2 C1 C2 178.89(19)
C21 N2 C14 C19 -82.8(3)
C21 N2 C14 C15 98.1(3)
C21 C20 C22 C27 -0.1(3)
C21 C20 C22 C23 178.3(2)
C21 C29 C28 C27 -0.3(3)
C21 C29 C28 C33 180.0(2)
C21 C29 C30 C31 179.3(3)
C22 C20 C21 N2 -179.77(19)
C22 C20 C21 C29 1.1(3)
C22 C27 C28 C29 1.2(3)
C22 C27 C28 C33 -179.0(2)
C22 C27 C26 C25 1.0(4)
C22 C23 C24 C25 0.2(4)
C27 C22 C23 C24 1.2(4)
C27 C28 C33 C32 -178.9(3)
C27 C26 C25 C24 0.3(4)
C29 C28 C33 C32 0.9(4)
C29 C30 C31 C32 0.5(5)
C28 C27 C26 C25 178.6(2)
C28 C29 C30 C31 0.0(4)
C28 C33 C32 C31 -0.3(5)
C3 C2 C7 C6 0.2(4)
C4 C5 C6 C7 0.6(5)
C4 C5 B1 O2 -9.6(4)
C4 C5 B1 O1 172.0(3)
C8 O2 B1 O1 -3.5(4)
C8 O2 B1 C5 177.9(2)
C23 C22 C27 C28 -179.4(2)
C23 C22 C27 C26 -1.8(3)
C23 C24 C25 C26 -1.0(4)
C19 C14 C15 C16 -0.2(4)
C19 C18 C17 C16 0.6(5)
C26 C27 C28 C29 -176.3(2)
C26 C27 C28 C33 3.5(4)
C15 C14 C19 C18 0.0(4)
C15 C16 C17 C18 -0.9(5)
C9 O1 B1 O2 -1.4(4)
C9 O1 B1 C5 177.2(3)
C7 C2 C3 C4 0.0(4)
C30 C29 C28 C27 179.1(2)
C30 C29 C28 C33 -0.7(4)
C33 C32 C31 C30 -0.4(6)
C6 C5 C4 C3 -0.5(4)
C6 C5 B1 O2 168.8(3)
C6 C5 B1 O1 -9.7(4)
B1 O2 C8 C9 6.3(3)
B1 O2 C8 C12 127.7(3)
B1 O2 C8 C13 -115.3(3)
B1 O1 C9 C8 5.1(3)
B1 O1 C9 C11 126.4(3)
B1 O1 C9 C10 -114.9(4)
B1 C5 C4 C3 178.0(2)
B1 C5 C6 C7 -177.8(3)
C12 C8 C9 O1 -121.4(3)
C12 C8 C9 C11 122.2(3)
C12 C8 C9 C10 -7.0(4)
C13 C8 C9 O1 109.8(3)
C13 C8 C9 C11 -6.7(4)
C13 C8 C9 C10 -135.9(4)
